data_7014164
loop_
_publ_author_name
'Mokuolu, Q. Folashade'
'Duckmanton, Paul A.'
'Hitchcock, Peter B.'
'Wilson, Claire'
'Blake, Alexander J.'
'Shukla, Lena'
'Love, Jason B.'

_publ_section_title
;
 Early-late, mixed-metal compounds supported by amidophosphine ligands.
;
_journal_issue 13
_journal_name_full 'Dalton transactions (Cambridge, England : 2003)'
_journal_page_first 1960
_journal_page_last 1970
_journal_paper_doi 10.1039/b402409e
_journal_year 2004
_chemical_compound_source 'synthesis as described'
_chemical_formula_moiety 'C27 H34 N O P'
_chemical_formula_structural 'C27 H34 N O P'
_chemical_formula_sum 'C27 H34 N O P'
_chemical_formula_weight 419.52
_chemical_name_common (Ph2P(O)C6H4NHCH(tBu)2)
_chemical_name_systematic
;
?
;
_space_group_IT_number 2
_symmetry_cell_setting triclinic
_symmetry_Int_Tables_number 2
_symmetry_space_group_name_Hall '-P 1'
_symmetry_space_group_name_H-M 'P -1'
_atom_sites_solution_hydrogens geom
_atom_sites_solution_primary direct
_atom_sites_solution_secondary difmap
_audit_conform_dict_location ftp://ftp.iucr.org/cifdics/cif_core.dic
_audit_conform_dict_name cif_core.dic
_audit_conform_dict_version 2.1
_audit_creation_date 2001-01-25T09:55:46-00:00
_audit_creation_method 'WinGX routine CIF_UPDATE'
_cell_angle_alpha 114.750(3)
_cell_angle_beta 102.930(4)
_cell_angle_gamma 92.017(4)
_cell_formula_units_Z 2
_cell_length_a 8.5913(5)
_cell_length_b 11.8796(8)
_cell_length_c 13.3003(9)
_cell_measurement_reflns_used 4587
_cell_measurement_temperature 173(2)
_cell_measurement_theta_max 23.534
_cell_measurement_theta_min 3.705
_cell_measurement_wavelength 0.71073
_cell_volume 1188.69(14)
_computing_cell_refinement 'HKL Scalepack (Otwinowski & Minor 1997)'
_computing_data_reduction 'HKL Denzo and Scalepack (Otwinowski & Minor 1997)'
_computing_molecular_graphics 'Ortep-3 for Windows (Farrugia, 1997)'
_computing_publication_material 'WinGX publication routines (Farrugia, 1999)'
_computing_structure_refinement 'SHELXL-97 (Sheldrick, 1997)'
_computing_structure_solution 'SHELXS-97 (Sheldrick, 1997)'
_diffrn_ambient_temperature 173(2)
_diffrn_measured_fraction_theta_full 0.99
_diffrn_measured_fraction_theta_max 0.99
_diffrn_measurement_device KappaCCD
_diffrn_measurement_method CCD
_diffrn_radiation_monochromator graphite
_diffrn_radiation_probe x-ray
_diffrn_radiation_type MoK\a
_diffrn_radiation_wavelength 0.7107
_diffrn_reflns_av_R_equivalents 0.0412
_diffrn_reflns_av_unetI/netI 0.057
_diffrn_reflns_limit_h_max 9
_diffrn_reflns_limit_h_min -9
_diffrn_reflns_limit_k_max 13
_diffrn_reflns_limit_k_min -13
_diffrn_reflns_limit_l_max 13
_diffrn_reflns_limit_l_min -14
_diffrn_reflns_number 7517
_diffrn_reflns_theta_full 23.56
_diffrn_reflns_theta_max 23.56
_diffrn_reflns_theta_min 3.71
_exptl_absorpt_coefficient_mu 0.134
_exptl_crystal_colour colourless
_exptl_crystal_density_diffrn 1.172
_exptl_crystal_density_method 'not measured'
_exptl_crystal_description plate
_exptl_crystal_F_000 452
_exptl_crystal_size_max 0.3
_exptl_crystal_size_mid 0.2
_exptl_crystal_size_min 0.05
_refine_diff_density_max 0.214
_refine_diff_density_min -0.35
_refine_diff_density_rms 0.04
_refine_ls_extinction_method none
_refine_ls_goodness_of_fit_ref 1.027
_refine_ls_hydrogen_treatment mixed
_refine_ls_matrix_type full
_refine_ls_number_parameters 275
_refine_ls_number_reflns 3507
_refine_ls_number_restraints 0
_refine_ls_restrained_S_all 1.027
_refine_ls_R_factor_all 0.0597
_refine_ls_R_factor_gt 0.0437
_refine_ls_shift/su_max 0
_refine_ls_shift/su_mean 0
_refine_ls_structure_factor_coef Fsqd
_refine_ls_weighting_details 'calc w=1/[\s^2^(Fo^2^)+(0.0313P)^2^+0.6081P] where P=(Fo^2^+2Fc^2^)/3'
_refine_ls_weighting_scheme calc
_refine_ls_wR_factor_gt 0.0957
_refine_ls_wR_factor_ref 0.1037
_reflns_number_gt 2826
_reflns_number_total 3507
_reflns_threshold_expression >2sigma(I)
_cod_data_source_file b402409e.txt
_cod_data_source_block jan601
_cod_original_cell_volume 1188.69(13)
_cod_original_sg_symbol_H-M P-1
_cod_database_code 7014164

loop_
_symmetry_equiv_pos_as_xyz
'x, y, z'
'-x, -y, -z'

loop_
_atom_site_label
_atom_site_type_symbol
_atom_site_fract_x
_atom_site_fract_y
_atom_site_fract_z
_atom_site_U_iso_or_equiv
_atom_site_adp_type
_atom_site_occupancy
_atom_site_symmetry_multiplicity
_atom_site_calc_flag
_atom_site_refinement_flags
_atom_site_disorder_assembly
_atom_site_disorder_group
P P 0.24616(6) 0.73369(5) 0.03392(5) 0.02140(17) Uani 1 1 d . . .
O O 0.18095(16) 0.68137(13) 0.10297(12) 0.0240(3) Uani 1 1 d . . .
N N -0.1833(2) 0.39053(17) -0.29884(16) 0.0337(5) Uani 1 1 d . . .
H1 H -0.189(3) 0.364(2) -0.247(2) 0.039(7) Uiso 1 1 d . . .
C1 C 0.1412(2) 0.65461(18) -0.11648(17) 0.0217(5) Uani 1 1 d . . .
C2 C 0.0227(2) 0.55374(19) -0.15215(18) 0.0229(5) Uani 1 1 d . . .
H2 H 0.0018 0.5272 -0.0977 0.028 Uiso 1 1 calc R . .
C3 C -0.0674(3) 0.48966(19) -0.26802(18) 0.0268(5) Uani 1 1 d . . .
C4 C -0.0333(3) 0.5338(2) -0.3447(2) 0.0350(6) Uani 1 1 d . . .
H4 H -0.0936 0.4946 -0.4229 0.042 Uiso 1 1 calc R . .
C5 C 0.0869(3) 0.6335(2) -0.3080(2) 0.0351(6) Uani 1 1 d . . .
H5 H 0.1087 0.6605 -0.362 0.042 Uiso 1 1 calc R . .
C6 C 0.1760(3) 0.6949(2) -0.19509(19) 0.0289(5) Uani 1 1 d . . .
H6 H 0.2589 0.7628 -0.1713 0.035 Uiso 1 1 calc R . .
C7 C 0.2294(2) 0.89831(19) 0.08036(18) 0.0237(5) Uani 1 1 d . . .
C8 C 0.1142(3) 0.9459(2) 0.1394(2) 0.0347(6) Uani 1 1 d . . .
H8 H 0.0496 0.8928 0.1561 0.042 Uiso 1 1 calc R . .
C9 C 0.0932(3) 1.0699(2) 0.1738(2) 0.0444(7) Uani 1 1 d . . .
H9 H 0.0139 1.1016 0.2139 0.053 Uiso 1 1 calc R . .
C10 C 0.1859(3) 1.1483(2) 0.1506(2) 0.0402(6) Uani 1 1 d . . .
H10 H 0.1706 1.2336 0.1748 0.048 Uiso 1 1 calc R . .
C11 C 0.3006(3) 1.1030(2) 0.0925(2) 0.0432(7) Uani 1 1 d . . .
H11 H 0.3654 1.1567 0.0766 0.052 Uiso 1 1 calc R . .
C12 C 0.3211(3) 0.9780(2) 0.0572(2) 0.0373(6) Uani 1 1 d . . .
H12 H 0.3998 0.9466 0.0164 0.045 Uiso 1 1 calc R . .
C13 C 0.4569(2) 0.72182(19) 0.04195(18) 0.0228(5) Uani 1 1 d . . .
C14 C 0.5054(3) 0.6209(2) -0.0396(2) 0.0296(5) Uani 1 1 d . . .
H14 H 0.4275 0.5623 -0.1062 0.036 Uiso 1 1 calc R . .
C15 C 0.6665(3) 0.6055(2) -0.0242(2) 0.0334(6) Uani 1 1 d . . .
H15 H 0.6987 0.5363 -0.0802 0.04 Uiso 1 1 calc R . .
C16 C 0.7802(3) 0.6897(2) 0.0714(2) 0.0353(6) Uani 1 1 d . . .
H16 H 0.8906 0.6785 0.0817 0.042 Uiso 1 1 calc R . .
C17 C 0.7338(3) 0.7911(2) 0.1530(2) 0.0374(6) Uani 1 1 d . . .
H17 H 0.8124 0.8496 0.2192 0.045 Uiso 1 1 calc R . .
C18 C 0.5729(3) 0.8071(2) 0.13795(19) 0.0321(6) Uani 1 1 d . . .
H18 H 0.5415 0.877 0.1938 0.039 Uiso 1 1 calc R . .
C19 C -0.2854(3) 0.3127(2) -0.4144(2) 0.0398(6) Uani 1 1 d . . .
H19 H -0.2594 0.3531 -0.4624 0.048 Uiso 1 1 calc R . .
C20 C -0.2269(4) 0.1814(2) -0.4627(2) 0.0496(7) Uani 1 1 d . . .
C21 C -0.2577(5) 0.1030(3) -0.4011(3) 0.0802(12) Uani 1 1 d . . .
H21C H -0.3743 0.0814 -0.4154 0.12 Uiso 1 1 calc R . .
H21B H -0.2094 0.1512 -0.3185 0.12 Uiso 1 1 calc R . .
H21A H -0.2093 0.0261 -0.4299 0.12 Uiso 1 1 calc R . .
C22 C -0.3027(4) 0.1042(3) -0.5921(3) 0.0770(11) Uani 1 1 d . . .
H22C H -0.2526 0.0281 -0.6202 0.116 Uiso 1 1 calc R . .
H22B H -0.2851 0.1541 -0.6325 0.116 Uiso 1 1 calc R . .
H22A H -0.4189 0.0812 -0.606 0.116 Uiso 1 1 calc R . .
C23 C -0.0447(4) 0.2038(3) -0.4485(3) 0.0672(9) Uani 1 1 d . . .
H23C H -0.0046 0.123 -0.4778 0.101 Uiso 1 1 calc R . .
H23B H 0.0107 0.2528 -0.3671 0.101 Uiso 1 1 calc R . .
H23A H -0.0237 0.2497 -0.4916 0.101 Uiso 1 1 calc R . .
C24 C -0.4663(3) 0.3284(2) -0.4142(2) 0.0473(7) Uani 1 1 d . . .
C25 C -0.5816(4) 0.2649(3) -0.5356(3) 0.0742(10) Uani 1 1 d . . .
H25C H -0.5856 0.1738 -0.566 0.111 Uiso 1 1 calc R . .
H25B H -0.5427 0.2938 -0.5859 0.111 Uiso 1 1 calc R . .
H25A H -0.69 0.2866 -0.5323 0.111 Uiso 1 1 calc R . .
C26 C -0.5291(3) 0.2831(3) -0.3367(3) 0.0642(9) Uani 1 1 d . . .
H26C H -0.4608 0.3276 -0.258 0.096 Uiso 1 1 calc R . .
H26B H -0.5263 0.1929 -0.3642 0.096 Uiso 1 1 calc R . .
H26A H -0.6403 0.2997 -0.3384 0.096 Uiso 1 1 calc R . .
C27 C -0.4745(4) 0.4697(3) -0.3677(3) 0.0573(8) Uani 1 1 d . . .
H27C H -0.5864 0.4841 -0.3689 0.086 Uiso 1 1 calc R . .
H27B H -0.4359 0.5022 -0.4158 0.086 Uiso 1 1 calc R . .
H27A H -0.4065 0.513 -0.2887 0.086 Uiso 1 1 calc R . .

loop_
_atom_site_aniso_label
_atom_site_aniso_U_11
_atom_site_aniso_U_22
_atom_site_aniso_U_33
_atom_site_aniso_U_23
_atom_site_aniso_U_13
_atom_site_aniso_U_12
P 0.0195(3) 0.0201(3) 0.0233(3) 0.0080(2) 0.0063(2) 0.0022(2)
O 0.0227(8) 0.0249(8) 0.0254(8) 0.0112(7) 0.0078(6) 0.0024(6)
N 0.0484(13) 0.0257(11) 0.0206(11) 0.0102(9) -0.0002(9) -0.0118(9)
C1 0.0212(11) 0.0206(11) 0.0231(12) 0.0087(9) 0.0069(9) 0.0048(9)
C2 0.0252(11) 0.0214(11) 0.0224(12) 0.0092(9) 0.0073(9) 0.0054(9)
C3 0.0339(13) 0.0200(11) 0.0253(12) 0.0091(10) 0.0076(10) 0.0019(10)
C4 0.0496(15) 0.0285(13) 0.0193(12) 0.0071(10) 0.0029(11) -0.0046(11)
C5 0.0478(15) 0.0337(14) 0.0256(13) 0.0141(11) 0.0120(12) -0.0011(12)
C6 0.0310(12) 0.0247(12) 0.0299(13) 0.0115(11) 0.0077(10) -0.0023(10)
C7 0.0231(11) 0.0223(11) 0.0231(12) 0.0087(10) 0.0040(9) 0.0020(9)
C8 0.0327(13) 0.0291(13) 0.0448(15) 0.0155(12) 0.0158(12) 0.0063(11)
C9 0.0410(15) 0.0333(14) 0.0598(18) 0.0154(13) 0.0233(14) 0.0166(12)
C10 0.0485(16) 0.0211(13) 0.0453(16) 0.0119(12) 0.0062(13) 0.0088(12)
C11 0.0525(17) 0.0294(14) 0.0569(17) 0.0237(13) 0.0218(14) 0.0047(12)
C12 0.0416(14) 0.0284(13) 0.0471(16) 0.0159(12) 0.0225(12) 0.0061(11)
C13 0.0218(11) 0.0223(11) 0.0258(12) 0.0115(10) 0.0071(10) 0.0013(9)
C14 0.0277(12) 0.0225(12) 0.0362(14) 0.0098(11) 0.0098(10) 0.0033(10)
C15 0.0311(13) 0.0236(12) 0.0458(15) 0.0113(11) 0.0179(12) 0.0076(11)
C16 0.0227(12) 0.0393(14) 0.0489(16) 0.0224(13) 0.0122(12) 0.0075(11)
C17 0.0231(12) 0.0437(15) 0.0335(14) 0.0083(12) 0.0032(11) -0.0013(11)
C18 0.0263(12) 0.0345(13) 0.0286(13) 0.0063(11) 0.0093(11) 0.0033(11)
C19 0.0556(16) 0.0312(14) 0.0224(13) 0.0100(11) -0.0020(12) -0.0158(12)
C20 0.079(2) 0.0287(14) 0.0285(14) 0.0040(12) 0.0093(14) -0.0107(14)
C21 0.151(4) 0.0300(16) 0.068(2) 0.0187(16) 0.048(2) 0.0122(19)
C22 0.099(3) 0.060(2) 0.0387(18) -0.0064(16) 0.0168(18) -0.0216(19)
C23 0.083(2) 0.0408(17) 0.066(2) 0.0148(16) 0.0140(18) 0.0093(17)
C24 0.0502(17) 0.0457(16) 0.0379(16) 0.0236(13) -0.0113(13) -0.0137(13)
C25 0.077(2) 0.060(2) 0.058(2) 0.0258(17) -0.0299(17) -0.0135(17)
C26 0.0439(17) 0.082(2) 0.074(2) 0.052(2) -0.0021(15) -0.0134(16)
C27 0.0612(19) 0.0568(19) 0.0513(18) 0.0268(16) 0.0047(15) 0.0029(15)

loop_
_atom_type_symbol
_atom_type_description
_atom_type_scat_dispersion_real
_atom_type_scat_dispersion_imag
_atom_type_scat_source
C C 0.0033 0.0016 'International Tables Vol C Tables 4.2.6.8 and 6.1.1.4'
H H 0 0 'International Tables Vol C Tables 4.2.6.8 and 6.1.1.4'
N N 0.0061 0.0033 'International Tables Vol C Tables 4.2.6.8 and 6.1.1.4'
P P 0.1023 0.0942 'International Tables Vol C Tables 4.2.6.8 and 6.1.1.4'
O O 0.0106 0.006 'International Tables Vol C Tables 4.2.6.8 and 6.1.1.4'

loop_
_geom_angle_atom_site_label_1
_geom_angle_atom_site_label_2
_geom_angle_atom_site_label_3
_geom_angle
_geom_angle_site_symmetry_1
_geom_angle_site_symmetry_3
_geom_angle_publ_flag
O P C13 113.39(9) . . ?
O P C1 112.04(9) . . ?
C13 P C1 106.10(9) . . ?
O P C7 112.10(9) . . ?
C13 P C7 105.90(10) . . ?
C1 P C7 106.81(9) . . ?
C3 N C19 126.2(2) . . ?
C2 C1 C6 120.6(2) . . ?
C2 C1 P 118.15(15) . . ?
C6 C1 P 121.22(16) . . ?
C1 C2 C3 121.2(2) . . ?
N C3 C4 123.9(2) . . ?
N C3 C2 118.91(19) . . ?
C4 C3 C2 117.2(2) . . ?
C5 C4 C3 120.9(2) . . ?
C6 C5 C4 121.8(2) . . ?
C5 C6 C1 118.3(2) . . ?
C12 C7 C8 118.4(2) . . ?
C12 C7 P 123.63(16) . . ?
C8 C7 P 117.91(17) . . ?
C9 C8 C7 120.2(2) . . ?
C10 C9 C8 120.7(2) . . ?
C11 C10 C9 119.8(2) . . ?
C10 C11 C12 119.5(2) . . ?
C7 C12 C11 121.3(2) . . ?
C18 C13 C14 118.89(19) . . ?
C18 C13 P 119.36(15) . . ?
C14 C13 P 121.34(17) . . ?
C15 C14 C13 120.3(2) . . ?
C16 C15 C14 120.4(2) . . ?
C15 C16 C17 119.9(2) . . ?
C18 C17 C16 119.9(2) . . ?
C17 C18 C13 120.5(2) . . ?
N C19 C20 109.1(2) . . ?
N C19 C24 108.51(19) . . ?
C20 C19 C24 122.7(2) . . ?
C21 C20 C23 108.6(3) . . ?
C21 C20 C22 108.7(2) . . ?
C23 C20 C22 105.7(2) . . ?
C21 C20 C19 113.4(2) . . ?
C23 C20 C19 107.7(2) . . ?
C22 C20 C19 112.4(2) . . ?
C26 C24 C27 107.1(2) . . ?
C26 C24 C25 108.9(2) . . ?
C27 C24 C25 107.1(2) . . ?
C26 C24 C19 114.4(2) . . ?
C27 C24 C19 106.4(2) . . ?
C25 C24 C19 112.5(2) . . ?

loop_
_geom_bond_atom_site_label_1
_geom_bond_atom_site_label_2
_geom_bond_distance
_geom_bond_site_symmetry_2
_geom_bond_publ_flag
P O 1.4924(15) . ?
P C13 1.803(2) . ?
P C1 1.805(2) . ?
P C7 1.810(2) . ?
N C3 1.370(3) . ?
N C19 1.462(3) . ?
C1 C2 1.385(3) . ?
C1 C6 1.400(3) . ?
C2 C3 1.413(3) . ?
C3 C4 1.404(3) . ?
C4 C5 1.382(3) . ?
C5 C6 1.379(3) . ?
C7 C12 1.383(3) . ?
C7 C8 1.390(3) . ?
C8 C9 1.380(3) . ?
C9 C10 1.376(3) . ?
C10 C11 1.374(3) . ?
C11 C12 1.388(3) . ?
C13 C18 1.388(3) . ?
C13 C14 1.392(3) . ?
C14 C15 1.384(3) . ?
C15 C16 1.372(3) . ?
C16 C17 1.386(3) . ?
C17 C18 1.383(3) . ?
C19 C20 1.568(4) . ?
C19 C24 1.572(4) . ?
C20 C21 1.526(4) . ?
C20 C23 1.535(4) . ?
C20 C22 1.536(4) . ?
C24 C26 1.529(4) . ?
C24 C27 1.537(4) . ?
C24 C25 1.539(4) . ?

loop_
_cod_related_entry_id
_cod_related_entry_database
_cod_related_entry_code
1 ChemSpider 21145471
